data_7716406
loop_
_publ_author_name
'Ahmed, Naushad'
'Sahu, Prem Prakash'
'Chakraborty, Amit'
'Flores Gonzalez, Jessica'
'Ali, Junaid'
'Kalita, Pankaj'
'Pointillart, Fabrice'
'Singh, Saurabh Kumar'
'Chandrasekhar, Vadapalli'

_publ_section_title
;
 <i>In situ</i> hydrolysis of a carbophosphazene ligand leads to
 one-dimensional lanthanide coordination polymers. Synthesis, structure
 and dynamic magnetic studies.
;
_journal_issue 27
_journal_name_full 'Dalton transactions (Cambridge, England : 2003)'
_journal_page_first 11563
_journal_page_last 11577
_journal_paper_doi 10.1039/d4dt00582a
_journal_volume 53
_journal_year 2024
_chemical_formula_moiety 'C13 H34 Dy N12 O12 P2, Cl, C H4 O, 1[CH3OH]'
_chemical_formula_sum 'C15 H42 Cl Dy N12 O14 P2'
_chemical_formula_weight 874.49
_space_group_crystal_system monoclinic
_space_group_IT_number 14
_space_group_name_Hall '-P 2yn'
_space_group_name_H-M_alt 'P 1 21/n 1'
_atom_sites_solution_hydrogens mixed
_atom_sites_solution_primary dual
_audit_creation_date 2024-04-28
_audit_creation_method
;
Olex2 1.5-alpha
(compiled 2024.02.16 svn.r378c4104 for OlexSys, GUI svn.r6928)
;
_audit_update_record
;
2024-05-02 deposited with the CCDC.	2024-06-19 downloaded from the CCDC.
;
_cell_angle_alpha 90
_cell_angle_beta 97.668(3)
_cell_angle_gamma 90
_cell_formula_units_Z 4
_cell_length_a 12.9512(3)
_cell_length_b 13.8255(4)
_cell_length_c 18.1765(6)
_cell_measurement_reflns_used 21048
_cell_measurement_temperature 99.99(10)
_cell_measurement_theta_max 29.0180
_cell_measurement_theta_min 2.9550
_cell_volume 3225.52(16)
_computing_cell_refinement 'CrysAlisPro 1.171.40.67a (Rigaku OD, 2019)'
_computing_data_collection 'CrysAlisPro 1.171.40.67a (Rigaku OD, 2019)'
_computing_data_reduction 'CrysAlisPro 1.171.40.67a (Rigaku OD, 2019)'
_computing_molecular_graphics 'Olex2 1.5-alpha (Dolomanov et al., 2009)'
_computing_publication_material 'Olex2 1.5-alpha (Dolomanov et al., 2009)'
_computing_structure_refinement 'SHELXL 2018/3 (Sheldrick, 2015)'
_computing_structure_solution 'SHELXT 2018/2 (Sheldrick, 2018)'
_diffrn_ambient_environment N~2~
_diffrn_ambient_temperature 99.99(10)
_diffrn_detector 'Hybrid Pixel Array Detector'
_diffrn_detector_area_resol_mean 5.8140
_diffrn_measured_fraction_theta_full 0.996
_diffrn_measured_fraction_theta_max 0.890
_diffrn_measurement_details
;
List of Runs (angles in degrees, time in seconds):

  # Type    Start    End  Width  t~exp~   \w     \q     \k     \f   Frames
#--------------------------------------------------------------------------
  1  \w    -17.00   8.00   0.50    6.59    --    7.20 -19.00 -61.00   50
  2  \w    -32.00  -7.00   0.50    6.59    --   -7.60 -19.00 -61.00   50
  3  \w    -32.00  -7.00   0.50    6.59    --   -7.60  19.00 106.00   50
  4  \w    -80.00  38.00   0.50    6.59    --    7.20 -57.00-120.00  236
  5  \w     51.00  83.00   0.50    6.59    --    7.20  77.00-120.00   64
  6  \w     71.00  97.00   0.50    6.59    --    7.20  77.00 -60.00   52
  7  \w    -62.00 -25.00   0.50    6.59    --    7.20 -82.00 150.00   74
  8  \w    -53.00  44.00   0.50    6.59    --    7.20 -82.00-150.00  194
  9  \w     -8.00  17.00   0.50    6.59    --    7.20 -82.00-120.00   50
 10  \w    -21.00   4.00   0.50    6.59    --   -7.60 -82.00  90.00   50
 11  \w    -62.00 -37.00   0.50    6.59    --   -7.60 -82.00  90.00   50
;
_diffrn_measurement_device 'four-circle diffractometer'
_diffrn_measurement_device_type 'XtaLAB AFC12 (RINC): Kappa single'
_diffrn_measurement_method '\w scans'
_diffrn_orient_matrix_type 'CrysAlisPro convention (1999,Acta A55,543-557)'
_diffrn_orient_matrix_UB_11 0.0180150000
_diffrn_orient_matrix_UB_12 0.0120773000
_diffrn_orient_matrix_UB_13 -0.0340216000
_diffrn_orient_matrix_UB_21 0.0513823000
_diffrn_orient_matrix_UB_22 0.0049829000
_diffrn_orient_matrix_UB_23 0.0187356000
_diffrn_orient_matrix_UB_31 0.0095389000
_diffrn_orient_matrix_UB_32 -0.0496083000
_diffrn_orient_matrix_UB_33 -0.0063948000
_diffrn_radiation_monochromator mirror
_diffrn_radiation_probe x-ray
_diffrn_radiation_type 'Mo K\a'
_diffrn_radiation_wavelength 0.71073
_diffrn_reflns_av_R_equivalents 0.0444
_diffrn_reflns_av_unetI/netI 0.0393
_diffrn_reflns_Laue_measured_fraction_full 0.996
_diffrn_reflns_Laue_measured_fraction_max 0.890
_diffrn_reflns_limit_h_max 17
_diffrn_reflns_limit_h_min -17
_diffrn_reflns_limit_k_max 18
_diffrn_reflns_limit_k_min -18
_diffrn_reflns_limit_l_max 24
_diffrn_reflns_limit_l_min -22
_diffrn_reflns_number 39612
_diffrn_reflns_point_group_measured_fraction_full 0.996
_diffrn_reflns_point_group_measured_fraction_max 0.890
_diffrn_reflns_theta_full 25.242
_diffrn_reflns_theta_max 29.036
_diffrn_reflns_theta_min 2.539
_diffrn_source 'micro-focus sealed X-ray tube'
_diffrn_source_type 'Rigaku (Mo) X-ray Source'
_exptl_absorpt_coefficient_mu 2.578
_exptl_absorpt_correction_T_max 1.00000
_exptl_absorpt_correction_T_min 0.86573
_exptl_absorpt_correction_type multi-scan
_exptl_absorpt_process_details
;
CrysAlisPro 1.171.40.67a (Rigaku Oxford Diffraction, 2019)
Empirical absorption correction using spherical harmonics,
 implemented in SCALE3 ABSPACK scaling algorithm.
;
_exptl_crystal_colour yellow
_exptl_crystal_colour_primary yellow
_exptl_crystal_density_diffrn 1.801
_exptl_crystal_description block
_exptl_crystal_F_000 1764
_exptl_crystal_size_max 0.25
_exptl_crystal_size_mid 0.21
_exptl_crystal_size_min 0.19
_refine_diff_density_max 3.378
_refine_diff_density_min -3.207
_refine_diff_density_rms 0.233
_refine_ls_extinction_method none
_refine_ls_goodness_of_fit_ref 1.159
_refine_ls_hydrogen_treatment mixed
_refine_ls_matrix_type full
_refine_ls_number_parameters 404
_refine_ls_number_reflns 7673
_refine_ls_number_restraints 6
_refine_ls_restrained_S_all 1.159
_refine_ls_R_factor_all 0.0704
_refine_ls_R_factor_gt 0.0591
_refine_ls_shift/su_max 0.001
_refine_ls_shift/su_mean 0.000
_refine_ls_structure_factor_coef Fsqd
_refine_ls_weighting_details 'w=1/[\s^2^(Fo^2^)+(0.0322P)^2^+79.3250P] where P=(Fo^2^+2Fc^2^)/3'
_refine_ls_weighting_scheme calc
_refine_ls_wR_factor_gt 0.1624
_refine_ls_wR_factor_ref 0.1671
_reflns_Friedel_coverage 0.000
_reflns_number_gt 6412
_reflns_number_total 7673
_reflns_threshold_expression 'I > 2\s(I)'
_cod_data_source_file d4dt00582a2.cif
_cod_data_source_block dy
_cod_depositor_comments 'Adding full bibliography for 7716403--7716406.cif.'
_cod_database_code 7716406
_shelx_shelxl_version_number 2018/3
_chemical_oxdiff_formula 'C H N O P Cl Dy '
_shelx_space_group_comment
;
The symmetry employed for this shelxl refinement is uniquely defined
by the following loop, which should always be used as a source of
symmetry information in preference to the above space-group names.
They are only intended as comments.
;
_shelx_estimated_absorpt_t_max 0.640
_shelx_estimated_absorpt_t_min 0.565
_olex2_refinement_description
;
1. Fixed Uiso
 At 1.2 times of:
  All N(H) groups
 At 1.5 times of:
  All C(H,H,H) groups, All O(H) groups, All O(H,H) groups
2. Restrained distances
 O4-H4
 0.87 with sigma of 0.01
 O2-H2
 0.87 with sigma of 0.01
 P1-H4
 1.956822 with sigma of 0.02
 Dy1-H4
 2.748928 with sigma of 0.02
 P2-H2
 1.959859 with sigma of 0.02
 Dy1-H2
 2.597923 with sigma of 0.02
3.a Riding coordinates:
 O1(H1), O1W(H1WA,H1WB), C1(H1A,H1B,H1C)
3.b Aromatic/amide H refined with riding coordinates:
 N3(H3), N6(H6)
3.c Idealised Me refined as rotating group:
 C4(H4A,H4B,H4C), C5(H5A,H5B,H5C), C6(H6A,H6B,H6C), C7(H7A,H7B,H7C), C10(H10A,
 H10B,H10C), C11(H11A,H11B,H11C), C12(H12A,H12B,H12C), C13(H13A,H13B,H13C),
 C1S(H1SA,H1SB,H1SC)
3.d Idealised tetrahedral OH refined as rotating group:
 O1S(H1S)
;
_smtbx_masks_special_details
;
A solvent mask was calculated and 68 electrons were 
found in a volume of 216\%A^3^ in 1 void per unit cell. 
This is consistent with the presence of 
1[CH3OH] per formula unit 
which account for 72 electrons 
per unit cell.
;
_smtbx_masks_void_probe_radius 1.2
_smtbx_masks_void_truncation_radius 1.2
_olex2_submission_special_instructions 'No special instructions were received'
_oxdiff_exptl_absorpt_empirical_details
;
Empirical correction (ABSPACK) includes:
- Absorption correction using spherical harmonics
- Frame scaling
;
_oxdiff_exptl_absorpt_empirical_full_max 1.270
_oxdiff_exptl_absorpt_empirical_full_min 0.830

loop_
_space_group_symop_operation_xyz
'x, y, z'
'-x+1/2, y+1/2, -z+1/2'
'-x, -y, -z'
'x-1/2, -y-1/2, z-1/2'

loop_
_atom_site_label
_atom_site_type_symbol
_atom_site_fract_x
_atom_site_fract_y
_atom_site_fract_z
_atom_site_U_iso_or_equiv
_atom_site_adp_type
_atom_site_occupancy
_atom_site_site_symmetry_order
_atom_site_calc_flag
_atom_site_refinement_flags_posn
_atom_site_refinement_flags_adp
_atom_site_refinement_flags_occupancy
_atom_site_disorder_assembly
_atom_site_disorder_group
Dy1 Dy 0.69550(3) 0.12168(3) 0.76936(2) 0.01405(11) Uani 1 1 d D . . . .
P1 P 0.58099(16) 0.34167(15) 0.81617(12) 0.0158(4) Uani 1 1 d D . . . .
P2 P 0.79001(15) 0.35797(14) 0.70115(11) 0.0139(4) Uani 1 1 d D . . . .
O1 O 0.5207(4) 0.0544(5) 0.7630(4) 0.0277(14) Uani 1 1 d . . . . .
H1 H 0.515458 0.004529 0.738373 0.042 Uiso 1 1 d R U . . .
O1W O 0.8711(5) 0.0748(5) 0.7728(4) 0.0260(14) Uani 1 1 d . . . . .
H1WA H 0.874894 0.013322 0.770852 0.039 Uiso 1 1 d R U . . .
H1WB H 0.904584 0.089432 0.814882 0.039 Uiso 1 1 d R U . . .
O2 O 0.7778(5) 0.2674(4) 0.7435(3) 0.0194(12) Uani 1 1 d D . . . .
H2 H 0.839(2) 0.251(3) 0.766(4) 0.029 Uiso 1 1 d D U . . .
O3 O 0.8003(4) 0.4481(4) 0.7475(3) 0.0166(11) Uani 1 1 d . . . . .
O4 O 0.5903(5) 0.2346(4) 0.8138(3) 0.0204(12) Uani 1 1 d D . . . .
H4 H 0.530(3) 0.2102(16) 0.820(5) 0.031 Uiso 1 1 d D U . . .
O5 O 0.5606(4) 0.3932(4) 0.7448(3) 0.0193(12) Uani 1 1 d . . . . .
O6 O 0.5853(5) 0.1786(5) 0.6544(3) 0.0229(13) Uani 1 1 d . . . . .
O7 O 0.7208(5) 0.0938(5) 0.6389(3) 0.0239(13) Uani 1 1 d . . . . .
O8 O 0.6184(5) 0.1477(5) 0.5424(3) 0.0268(14) Uani 1 1 d . . . . .
O9 O 0.7935(5) 0.1765(5) 0.8922(3) 0.0240(13) Uani 1 1 d . . . . .
O10 O 0.6842(5) 0.0580(4) 0.8925(3) 0.0219(12) Uani 1 1 d . . . . .
O11 O 0.7645(6) 0.1109(6) 0.9977(3) 0.0353(17) Uani 1 1 d . . . . .
N1 N 0.8879(5) 0.3498(5) 0.6503(4) 0.0161(13) Uani 1 1 d . . . . .
N2 N 0.7889(6) 0.3594(5) 0.5302(4) 0.0201(14) Uani 1 1 d . . . . .
N3 N 0.6913(6) 0.3684(5) 0.6321(4) 0.0210(14) Uani 1 1 d . . . . .
H3 H 0.628621 0.376708 0.644611 0.025 Uiso 1 1 calc R U . . .
N4 N 0.9675(6) 0.3646(6) 0.5448(4) 0.0255(16) Uani 1 1 d . . . . .
N5 N 0.6113(6) 0.3701(6) 0.5110(4) 0.0255(16) Uani 1 1 d . . . . .
N6 N 0.6846(5) 0.3900(5) 0.8681(4) 0.0180(14) Uani 1 1 d . . . . .
H6 H 0.730908 0.421965 0.846328 0.022 Uiso 1 1 calc R U . . .
N7 N 0.6158(6) 0.3692(5) 0.9814(4) 0.0241(16) Uani 1 1 d . . . . .
N8 N 0.4907(5) 0.3696(5) 0.8717(4) 0.0165(13) Uani 1 1 d . . . . .
N9 N 0.7934(6) 0.3847(6) 0.9793(4) 0.0240(15) Uani 1 1 d . . . . .
N10 N 0.4400(6) 0.3796(5) 0.9888(4) 0.0235(15) Uani 1 1 d . . . . .
N11 N 0.6393(5) 0.1402(5) 0.6093(4) 0.0180(14) Uani 1 1 d . . . . .
N12 N 0.7465(6) 0.1156(5) 0.9292(4) 0.0207(14) Uani 1 1 d . . . . .
C1 C 0.4213(8) 0.1010(9) 0.7565(6) 0.039(3) Uani 1 1 d . . . . .
H1A H 0.402140 0.112718 0.806155 0.058 Uiso 1 1 d R U . . .
H1B H 0.368550 0.059758 0.728335 0.058 Uiso 1 1 d R U . . .
H1C H 0.425180 0.162808 0.730645 0.058 Uiso 1 1 d R U . . .
C2 C 0.8779(7) 0.3588(6) 0.5743(5) 0.0209(17) Uani 1 1 d . . . . .
C3 C 0.6995(7) 0.3651(6) 0.5585(5) 0.0196(16) Uani 1 1 d . . . . .
C4 C 1.0694(7) 0.3647(8) 0.5897(6) 0.033(2) Uani 1 1 d . . . . .
H4A H 1.071478 0.415195 0.627744 0.049 Uiso 1 1 calc R U . . .
H4B H 1.123347 0.377392 0.557953 0.049 Uiso 1 1 calc R U . . .
H4C H 1.081949 0.301546 0.613757 0.049 Uiso 1 1 calc R U . . .
C5 C 0.9674(9) 0.3747(7) 0.4649(5) 0.032(2) Uani 1 1 d . . . . .
H5A H 0.999252 0.317361 0.445690 0.047 Uiso 1 1 calc R U . . .
H5B H 1.007237 0.432348 0.454839 0.047 Uiso 1 1 calc R U . . .
H5C H 0.895489 0.381230 0.440604 0.047 Uiso 1 1 calc R U . . .
C6 C 0.6149(10) 0.3608(9) 0.4311(6) 0.041(3) Uani 1 1 d . . . . .
H6A H 0.670941 0.401541 0.416838 0.061 Uiso 1 1 calc R U . . .
H6B H 0.548178 0.381398 0.403782 0.061 Uiso 1 1 calc R U . . .
H6C H 0.628117 0.293152 0.419115 0.061 Uiso 1 1 calc R U . . .
C7 C 0.5096(7) 0.3704(8) 0.5364(6) 0.032(2) Uani 1 1 d . . . . .
H7A H 0.506226 0.318252 0.572531 0.049 Uiso 1 1 calc R U . . .
H7B H 0.455409 0.360575 0.494027 0.049 Uiso 1 1 calc R U . . .
H7C H 0.498414 0.432716 0.559910 0.049 Uiso 1 1 calc R U . . .
C8 C 0.6985(7) 0.3809(6) 0.9437(5) 0.0197(16) Uani 1 1 d . . . . .
C9 C 0.5184(7) 0.3732(6) 0.9475(5) 0.0174(15) Uani 1 1 d . . . . .
C10 C 0.8859(7) 0.3864(7) 0.9407(5) 0.0256(19) Uani 1 1 d . . . . .
H10A H 0.869238 0.356447 0.891700 0.038 Uiso 1 1 calc R U . . .
H10B H 0.942467 0.350506 0.969777 0.038 Uiso 1 1 calc R U . . .
H10C H 0.907650 0.453575 0.934824 0.038 Uiso 1 1 calc R U . . .
C11 C 0.8135(8) 0.3844(8) 1.0607(5) 0.032(2) Uani 1 1 d . . . . .
H11A H 0.747279 0.389642 1.081012 0.048 Uiso 1 1 calc R U . . .
H11B H 0.858176 0.439318 1.077712 0.048 Uiso 1 1 calc R U . . .
H11C H 0.848299 0.323937 1.077758 0.048 Uiso 1 1 calc R U . . .
C12 C 0.4618(8) 0.3861(6) 1.0697(5) 0.0253(19) Uani 1 1 d . . . . .
H12A H 0.482729 0.322445 1.090229 0.038 Uiso 1 1 calc R U . . .
H12B H 0.399018 0.407669 1.089707 0.038 Uiso 1 1 calc R U . . .
H12C H 0.518190 0.432608 1.083428 0.038 Uiso 1 1 calc R U . . .
C13 C 0.3317(7) 0.3775(8) 0.9559(6) 0.031(2) Uani 1 1 d . . . . .
H13A H 0.316989 0.433451 0.923097 0.046 Uiso 1 1 calc R U . . .
H13B H 0.286824 0.379698 0.995237 0.046 Uiso 1 1 calc R U . . .
H13C H 0.317956 0.317817 0.927112 0.046 Uiso 1 1 calc R U . . .
Cl1 Cl 1.07484(19) 0.3686(2) 0.80224(16) 0.0397(6) Uani 1 1 d . . . . .
O1S O 0.3034(7) 0.3601(11) 0.7753(5) 0.079(4) Uani 1 1 d . . . . .
H1S H 0.362596 0.374351 0.797345 0.119 Uiso 1 1 calc R U . . .
C1S C 0.3044(10) 0.3655(13) 0.6960(7) 0.063(4) Uani 1 1 d . . . . .
H1SA H 0.241980 0.334020 0.670424 0.094 Uiso 1 1 calc R U . . .
H1SB H 0.366649 0.332772 0.683080 0.094 Uiso 1 1 calc R U . . .
H1SC H 0.305426 0.433500 0.680807 0.094 Uiso 1 1 calc R U . . .

loop_
_atom_site_aniso_label
_atom_site_aniso_U_11
_atom_site_aniso_U_22
_atom_site_aniso_U_33
_atom_site_aniso_U_23
_atom_site_aniso_U_13
_atom_site_aniso_U_12
Dy1 0.01306(17) 0.01217(18) 0.01754(19) 0.00016(14) 0.00434(12) 0.00047(13)
P1 0.0150(9) 0.0144(9) 0.0190(10) -0.0011(8) 0.0060(7) -0.0006(7)
P2 0.0126(9) 0.0132(9) 0.0167(9) -0.0009(7) 0.0045(7) -0.0022(7)
O1 0.011(3) 0.029(3) 0.043(4) -0.005(3) 0.003(3) -0.006(2)
O1W 0.021(3) 0.022(3) 0.034(4) -0.011(3) 0.004(3) -0.002(3)
O2 0.021(3) 0.017(3) 0.021(3) 0.004(2) 0.004(2) 0.001(2)
O3 0.020(3) 0.013(3) 0.018(3) -0.002(2) 0.005(2) -0.003(2)
O4 0.019(3) 0.018(3) 0.025(3) -0.003(2) 0.007(2) -0.004(2)
O5 0.010(2) 0.025(3) 0.023(3) -0.003(2) 0.003(2) -0.006(2)
O6 0.020(3) 0.029(3) 0.020(3) -0.003(3) 0.003(2) 0.003(3)
O7 0.026(3) 0.023(3) 0.022(3) 0.003(2) 0.004(2) 0.012(3)
O8 0.026(3) 0.037(4) 0.017(3) 0.001(3) 0.001(2) 0.000(3)
O9 0.025(3) 0.023(3) 0.024(3) 0.003(3) 0.006(2) -0.004(3)
O10 0.028(3) 0.017(3) 0.021(3) 0.001(2) 0.005(2) -0.002(2)
O11 0.043(4) 0.052(5) 0.012(3) -0.002(3) 0.006(3) 0.000(4)
N1 0.016(3) 0.018(3) 0.015(3) -0.001(3) 0.004(2) -0.002(3)
N2 0.030(4) 0.014(3) 0.016(3) 0.000(3) 0.003(3) -0.003(3)
N3 0.023(4) 0.023(4) 0.018(3) 0.001(3) 0.007(3) 0.000(3)
N4 0.035(4) 0.023(4) 0.022(4) 0.001(3) 0.017(3) 0.001(3)
N5 0.028(4) 0.025(4) 0.021(4) 0.001(3) -0.003(3) 0.002(3)
N6 0.020(3) 0.018(3) 0.016(3) 0.000(3) 0.006(3) -0.003(3)
N7 0.034(4) 0.019(4) 0.021(4) 0.001(3) 0.012(3) 0.005(3)
N8 0.013(3) 0.017(3) 0.019(3) -0.002(3) 0.004(2) 0.004(3)
N9 0.028(4) 0.026(4) 0.018(3) -0.001(3) 0.005(3) 0.003(3)
N10 0.027(4) 0.018(3) 0.028(4) 0.000(3) 0.014(3) 0.002(3)
N11 0.012(3) 0.024(4) 0.018(3) 0.000(3) 0.001(2) -0.005(3)
N12 0.020(3) 0.023(4) 0.020(3) 0.000(3) 0.005(3) 0.002(3)
C1 0.020(4) 0.052(7) 0.043(6) -0.010(5) -0.001(4) 0.000(4)
C2 0.030(4) 0.014(4) 0.022(4) -0.002(3) 0.015(4) -0.003(3)
C3 0.027(4) 0.014(4) 0.017(4) -0.001(3) 0.000(3) -0.001(3)
C4 0.025(5) 0.040(6) 0.036(5) -0.002(4) 0.015(4) -0.005(4)
C5 0.047(6) 0.028(5) 0.024(5) -0.002(4) 0.018(4) -0.003(4)
C6 0.050(7) 0.047(7) 0.022(5) -0.003(4) -0.007(4) 0.010(5)
C7 0.021(4) 0.040(6) 0.032(5) 0.002(4) -0.013(4) 0.002(4)
C8 0.025(4) 0.013(4) 0.022(4) 0.000(3) 0.007(3) 0.001(3)
C9 0.025(4) 0.010(3) 0.019(4) 0.000(3) 0.009(3) 0.001(3)
C10 0.014(4) 0.030(5) 0.033(5) 0.000(4) 0.005(3) -0.002(3)
C11 0.026(5) 0.047(6) 0.022(4) 0.001(4) -0.002(4) 0.009(4)
C12 0.034(5) 0.019(4) 0.027(5) 0.000(3) 0.015(4) 0.002(4)
C13 0.020(4) 0.034(5) 0.042(6) 0.003(4) 0.019(4) 0.002(4)
Cl1 0.0260(11) 0.0420(14) 0.0509(15) 0.0141(12) 0.0045(10) 0.0081(10)
O1S 0.031(5) 0.162(12) 0.046(5) -0.006(7) 0.012(4) -0.006(6)
C1S 0.037(7) 0.103(13) 0.043(7) -0.018(8) -0.012(5) -0.013(7)

loop_
_atom_type_symbol
_atom_type_description
_atom_type_scat_dispersion_real
_atom_type_scat_dispersion_imag
_atom_type_scat_source
C C 0.0033 0.0016 'International Tables Vol C Tables 4.2.6.8 and 6.1.1.4'
H H 0.0000 0.0000 'International Tables Vol C Tables 4.2.6.8 and 6.1.1.4'
Cl Cl 0.1484 0.1585 'International Tables Vol C Tables 4.2.6.8 and 6.1.1.4'
Dy Dy -0.1892 4.4098 'International Tables Vol C Tables 4.2.6.8 and 6.1.1.4'
N N 0.0061 0.0033 'International Tables Vol C Tables 4.2.6.8 and 6.1.1.4'
O O 0.0106 0.0060 'International Tables Vol C Tables 4.2.6.8 and 6.1.1.4'
P P 0.1023 0.0942 'International Tables Vol C Tables 4.2.6.8 and 6.1.1.4'

loop_
_geom_angle_atom_site_label_1
_geom_angle_atom_site_label_2
_geom_angle_atom_site_label_3
_geom_angle
_geom_angle_site_symmetry_1
_geom_angle_site_symmetry_3
_geom_angle_publ_flag
O1 Dy1 O6 69.9(2) . . ?
O1 Dy1 O7 97.8(2) . . ?
O1 Dy1 O9 120.6(2) . . ?
O1W Dy1 O1 141.6(2) . . ?
O1W Dy1 O3 72.1(2) . 2_646 ?
O1W Dy1 O6 123.4(2) . . ?
O1W Dy1 O7 74.4(2) . . ?
O1W Dy1 O9 72.0(2) . . ?
O1W Dy1 O10 93.0(2) . . ?
O2 Dy1 O1 139.4(2) . . ?
O2 Dy1 O1W 77.3(2) . . ?
O2 Dy1 O3 143.55(19) . 2_646 ?
O2 Dy1 O6 77.7(2) . . ?
O2 Dy1 O7 79.7(2) . . ?
O2 Dy1 O9 74.5(2) . . ?
O2 Dy1 O10 125.3(2) . . ?
O3 Dy1 O1 69.6(2) 2_646 . ?
O3 Dy1 O6 103.1(2) 2_646 . ?
O3 Dy1 O7 73.5(2) 2_646 . ?
O3 Dy1 O9 113.0(2) 2_646 . ?
O3 Dy1 O10 76.24(19) 2_646 . ?
O4 Dy1 O1 71.6(2) . . ?
O4 Dy1 O1W 142.7(2) . . ?
O4 Dy1 O2 78.1(2) . . ?
O4 Dy1 O3 138.2(2) . 2_646 ?
O4 Dy1 O6 77.3(2) . . ?
O4 Dy1 O7 127.4(2) . . ?
O4 Dy1 O9 74.7(2) . . ?
O4 Dy1 O10 79.1(2) . . ?
O6 Dy1 O9 143.8(2) . . ?
O7 Dy1 O6 51.60(19) . . ?
O7 Dy1 O9 141.2(2) . . ?
O10 Dy1 O1 74.7(2) . . ?
O10 Dy1 O6 142.1(2) . . ?
O10 Dy1 O7 149.5(2) . . ?
O10 Dy1 O9 51.7(2) . . ?
O4 P1 N6 110.7(4) . . ?
O4 P1 N8 108.1(3) . . ?
O5 P1 O4 117.5(4) . . ?
O5 P1 N6 109.8(3) . . ?
O5 P1 N8 111.0(3) . . ?
N6 P1 N8 98.0(3) . . ?
O2 P2 O3 114.5(3) . . ?
O2 P2 N1 111.8(3) . . ?
O2 P2 N3 109.7(4) . . ?
O3 P2 N1 110.5(3) . . ?
O3 P2 N3 110.6(4) . . ?
N1 P2 N3 98.7(3) . . ?
Dy1 O1 H1 110.8 . . ?
C1 O1 Dy1 130.7(6) . . ?
C1 O1 H1 109.0 . . ?
Dy1 O1W H1WA 109.5 . . ?
Dy1 O1W H1WB 109.4 . . ?
H1WA O1W H1WB 104.4 . . ?
Dy1 O2 H2 95.3(13) . . ?
P2 O2 Dy1 154.7(4) . . ?
P2 O2 H2 107.9(14) . . ?
P2 O3 Dy1 139.0(3) . 2_656 ?
Dy1 O4 H4 111.6(15) . . ?
P1 O4 Dy1 138.1(3) . . ?
P1 O4 H4 107.6(16) . . ?
N11 O6 Dy1 96.1(5) . . ?
N11 O7 Dy1 96.7(4) . . ?
N12 O9 Dy1 92.8(5) . . ?
N12 O10 Dy1 98.4(5) . . ?
C2 N1 P2 125.0(6) . . ?
C2 N2 C3 120.2(7) . . ?
P2 N3 H3 117.1 . . ?
C3 N3 P2 125.8(6) . . ?
C3 N3 H3 117.1 . . ?
C2 N4 C4 122.8(8) . . ?
C2 N4 C5 121.1(9) . . ?
C4 N4 C5 116.1(8) . . ?
C3 N5 C6 119.9(8) . . ?
C3 N5 C7 121.8(8) . . ?
C7 N5 C6 117.7(8) . . ?
P1 N6 H6 119.4 . . ?
C8 N6 P1 121.2(6) . . ?
C8 N6 H6 119.4 . . ?
C9 N7 C8 121.7(8) . . ?
C9 N8 P1 119.8(6) . . ?
C8 N9 C10 122.4(7) . . ?
C8 N9 C11 121.7(8) . . ?
C10 N9 C11 115.9(8) . . ?
C9 N10 C12 120.5(8) . . ?
C9 N10 C13 122.0(8) . . ?
C13 N10 C12 117.5(7) . . ?
O6 N11 O7 115.6(7) . . ?
O8 N11 O6 123.0(7) . . ?
O8 N11 O7 121.4(7) . . ?
O10 N12 O9 116.9(7) . . ?
O11 N12 O9 121.6(8) . . ?
O11 N12 O10 121.4(7) . . ?
O1 C1 H1A 109.5 . . ?
O1 C1 H1B 109.7 . . ?
O1 C1 H1C 109.2 . . ?
H1A C1 H1B 109.5 . . ?
H1A C1 H1C 109.5 . . ?
H1B C1 H1C 109.5 . . ?
N2 C2 N1 124.8(7) . . ?
N2 C2 N4 119.4(8) . . ?
N4 C2 N1 115.8(8) . . ?
N2 C3 N3 124.7(8) . . ?
N2 C3 N5 117.7(8) . . ?
N5 C3 N3 117.5(8) . . ?
N4 C4 H4A 109.5 . . ?
N4 C4 H4B 109.5 . . ?
N4 C4 H4C 109.5 . . ?
H4A C4 H4B 109.5 . . ?
H4A C4 H4C 109.5 . . ?
H4B C4 H4C 109.5 . . ?
N4 C5 H5A 109.5 . . ?
N4 C5 H5B 109.5 . . ?
N4 C5 H5C 109.5 . . ?
H5A C5 H5B 109.5 . . ?
H5A C5 H5C 109.5 . . ?
H5B C5 H5C 109.5 . . ?
N5 C6 H6A 109.5 . . ?
N5 C6 H6B 109.5 . . ?
N5 C6 H6C 109.5 . . ?
H6A C6 H6B 109.5 . . ?
H6A C6 H6C 109.5 . . ?
H6B C6 H6C 109.5 . . ?
N5 C7 H7A 109.5 . . ?
N5 C7 H7B 109.5 . . ?
N5 C7 H7C 109.5 . . ?
H7A C7 H7B 109.5 . . ?
H7A C7 H7C 109.5 . . ?
H7B C7 H7C 109.5 . . ?
N7 C8 N6 120.7(8) . . ?
N9 C8 N6 118.8(7) . . ?
N9 C8 N7 120.5(8) . . ?
N7 C9 N8 124.6(7) . . ?
N7 C9 N10 119.0(8) . . ?
N10 C9 N8 116.4(8) . . ?
N9 C10 H10A 109.5 . . ?
N9 C10 H10B 109.5 . . ?
N9 C10 H10C 109.5 . . ?
H10A C10 H10B 109.5 . . ?
H10A C10 H10C 109.5 . . ?
H10B C10 H10C 109.5 . . ?
N9 C11 H11A 109.5 . . ?
N9 C11 H11B 109.5 . . ?
N9 C11 H11C 109.5 . . ?
H11A C11 H11B 109.5 . . ?
H11A C11 H11C 109.5 . . ?
H11B C11 H11C 109.5 . . ?
N10 C12 H12A 109.5 . . ?
N10 C12 H12B 109.5 . . ?
N10 C12 H12C 109.5 . . ?
H12A C12 H12B 109.5 . . ?
H12A C12 H12C 109.5 . . ?
H12B C12 H12C 109.5 . . ?
N10 C13 H13A 109.5 . . ?
N10 C13 H13B 109.5 . . ?
N10 C13 H13C 109.5 . . ?
H13A C13 H13B 109.5 . . ?
H13A C13 H13C 109.5 . . ?
H13B C13 H13C 109.5 . . ?
C1S O1S H1S 109.5 . . ?
O1S C1S H1SA 109.5 . . ?
O1S C1S H1SB 109.5 . . ?
O1S C1S H1SC 109.5 . . ?
H1SA C1S H1SB 109.5 . . ?
H1SA C1S H1SC 109.5 . . ?
H1SB C1S H1SC 109.5 . . ?

loop_
_geom_bond_atom_site_label_1
_geom_bond_atom_site_label_2
_geom_bond_distance
_geom_bond_site_symmetry_2
_geom_bond_publ_flag
Dy1 O1 2.436(6) . ?
Dy1 O1W 2.357(6) . ?
Dy1 O2 2.356(6) . ?
Dy1 O3 2.420(5) 2_646 ?
Dy1 O4 2.289(6) . ?
Dy1 O6 2.496(6) . ?
Dy1 O7 2.467(6) . ?
Dy1 O9 2.533(6) . ?
Dy1 O10 2.427(6) . ?
P1 O4 1.486(6) . ?
P1 O5 1.472(6) . ?
P1 N6 1.673(7) . ?
P1 N8 1.688(7) . ?
P2 O2 1.489(6) . ?
P2 O3 1.500(6) . ?
P2 N1 1.670(7) . ?
P2 N3 1.674(8) . ?
O1 H1 0.8198 . ?
O1 C1 1.431(12) . ?
O1W H1WA 0.8523 . ?
O1W H1WB 0.8521 . ?
O2 H2 0.874(10) . ?
O4 H4 0.874(10) . ?
O6 N11 1.263(9) . ?
O7 N11 1.290(9) . ?
O8 N11 1.214(9) . ?
O9 N12 1.280(9) . ?
O10 N12 1.260(10) . ?
O11 N12 1.238(10) . ?
N1 C2 1.375(11) . ?
N2 C2 1.313(12) . ?
N2 C3 1.330(11) . ?
N3 H3 0.8800 . ?
N3 C3 1.356(11) . ?
N4 C2 1.345(11) . ?
N4 C4 1.456(13) . ?
N4 C5 1.458(11) . ?
N5 C3 1.339(11) . ?
N5 C6 1.466(12) . ?
N5 C7 1.454(12) . ?
N6 H6 0.8800 . ?
N6 C8 1.369(11) . ?
N7 C8 1.356(11) . ?
N7 C9 1.328(12) . ?
N8 C9 1.377(11) . ?
N9 C8 1.311(12) . ?
N9 C10 1.467(11) . ?
N9 C11 1.468(11) . ?
N10 C9 1.344(10) . ?
N10 C12 1.463(12) . ?
N10 C13 1.450(12) . ?
C1 H1A 0.9801 . ?
C1 H1B 0.9800 . ?
C1 H1C 0.9803 . ?
C4 H4A 0.9800 . ?
C4 H4B 0.9800 . ?
C4 H4C 0.9800 . ?
C5 H5A 0.9800 . ?
C5 H5B 0.9800 . ?
C5 H5C 0.9800 . ?
C6 H6A 0.9800 . ?
C6 H6B 0.9800 . ?
C6 H6C 0.9800 . ?
C7 H7A 0.9800 . ?
C7 H7B 0.9800 . ?
C7 H7C 0.9800 . ?
C10 H10A 0.9800 . ?
C10 H10B 0.9800 . ?
C10 H10C 0.9800 . ?
C11 H11A 0.9800 . ?
C11 H11B 0.9800 . ?
C11 H11C 0.9800 . ?
C12 H12A 0.9800 . ?
C12 H12B 0.9800 . ?
C12 H12C 0.9800 . ?
C13 H13A 0.9800 . ?
C13 H13B 0.9800 . ?
C13 H13C 0.9800 . ?
O1S H1S 0.8400 . ?
O1S C1S 1.445(16) . ?
C1S H1SA 0.9800 . ?
C1S H1SB 0.9800 . ?
C1S H1SC 0.9800 . ?

loop_
_geom_hbond_atom_site_label_D
_geom_hbond_atom_site_label_H
_geom_hbond_atom_site_label_A
_geom_hbond_distance_DH
_geom_hbond_distance_HA
_geom_hbond_distance_DA
_geom_hbond_angle_DHA
_geom_hbond_site_symmetry_A
_geom_hbond_publ_flag
O1W H1WA O5 0.85 1.90 2.695(9) 155.2 2_646 yes
N3 H3 O5 0.88 2.14 2.848(9) 137.2 . yes
O1S H1S N8 0.84 2.00 2.800(12) 159.8 . yes

loop_
_geom_torsion_atom_site_label_1
_geom_torsion_atom_site_label_2
_geom_torsion_atom_site_label_3
_geom_torsion_atom_site_label_4
_geom_torsion
_geom_torsion_site_symmetry_1
_geom_torsion_site_symmetry_2
_geom_torsion_site_symmetry_3
_geom_torsion_site_symmetry_4
_geom_torsion_publ_flag
Dy1 O6 N11 O7 -0.7(7) . . . . ?
Dy1 O6 N11 O8 -179.2(7) . . . . ?
Dy1 O7 N11 O6 0.7(7) . . . . ?
Dy1 O7 N11 O8 179.2(7) . . . . ?
Dy1 O9 N12 O10 3.7(7) . . . . ?
Dy1 O9 N12 O11 -179.1(7) . . . . ?
Dy1 O10 N12 O9 -3.9(7) . . . . ?
Dy1 O10 N12 O11 178.9(7) . . . . ?
P1 N6 C8 N7 -27.0(11) . . . . ?
P1 N6 C8 N9 153.9(7) . . . . ?
P1 N8 C9 N7 9.7(11) . . . . ?
P1 N8 C9 N10 -169.1(6) . . . . ?
P2 N1 C2 N2 -11.6(12) . . . . ?
P2 N1 C2 N4 170.2(6) . . . . ?
P2 N3 C3 N2 -4.7(12) . . . . ?
P2 N3 C3 N5 176.9(6) . . . . ?
O2 P2 O3 Dy1 -171.8(4) . . . 2_656 ?
O2 P2 N1 C2 120.0(7) . . . . ?
O2 P2 N3 C3 -114.2(7) . . . . ?
O3 P2 O2 Dy1 126.6(8) . . . . ?
O3 P2 N1 C2 -111.2(7) . . . . ?
O3 P2 N3 C3 118.6(7) . . . . ?
O4 P1 N6 C8 -72.1(7) . . . . ?
O4 P1 N8 C9 83.1(7) . . . . ?
O5 P1 O4 Dy1 62.0(6) . . . . ?
O5 P1 N6 C8 156.5(6) . . . . ?
O5 P1 N8 C9 -146.7(6) . . . . ?
N1 P2 O2 Dy1 -106.7(8) . . . . ?
N1 P2 O3 Dy1 61.0(6) . . . 2_656 ?
N1 P2 N3 C3 2.8(8) . . . . ?
N3 P2 O2 Dy1 1.6(10) . . . . ?
N3 P2 O3 Dy1 -47.2(6) . . . 2_656 ?
N3 P2 N1 C2 4.7(7) . . . . ?
N6 P1 O4 Dy1 -65.3(6) . . . . ?
N6 P1 N8 C9 -31.8(7) . . . . ?
N8 P1 O4 Dy1 -171.5(5) . . . . ?
N8 P1 N6 C8 40.7(7) . . . . ?
C2 N2 C3 N3 -1.6(13) . . . . ?
C2 N2 C3 N5 176.9(8) . . . . ?
C3 N2 C2 N1 9.8(12) . . . . ?
C3 N2 C2 N4 -172.1(8) . . . . ?
C4 N4 C2 N1 -1.9(12) . . . . ?
C4 N4 C2 N2 179.8(8) . . . . ?
C5 N4 C2 N1 -179.8(8) . . . . ?
C5 N4 C2 N2 1.9(12) . . . . ?
C6 N5 C3 N2 5.3(13) . . . . ?
C6 N5 C3 N3 -176.1(8) . . . . ?
C7 N5 C3 N2 176.1(8) . . . . ?
C7 N5 C3 N3 -5.4(13) . . . . ?
C8 N7 C9 N8 13.7(13) . . . . ?
C8 N7 C9 N10 -167.5(8) . . . . ?
C9 N7 C8 N6 -4.9(12) . . . . ?
C9 N7 C8 N9 174.3(8) . . . . ?
C10 N9 C8 N6 -7.7(13) . . . . ?
C10 N9 C8 N7 173.1(8) . . . . ?
C11 N9 C8 N6 174.3(8) . . . . ?
C11 N9 C8 N7 -4.9(13) . . . . ?
C12 N10 C9 N7 2.5(12) . . . . ?
C12 N10 C9 N8 -178.6(7) . . . . ?
C13 N10 C9 N7 -175.7(8) . . . . ?
C13 N10 C9 N8 3.2(12) . . . . ?

loop_
_smtbx_masks_void_nr
_smtbx_masks_void_average_x
_smtbx_masks_void_average_y
_smtbx_masks_void_average_z
_smtbx_masks_void_volume
_smtbx_masks_void_count_electrons
_smtbx_masks_void_content
1 -0.139 -0.123 0.264 53.5 16.8 '1 CH3OH'
2 0.139 0.123 0.736 53.5 16.7 '1 CH3OH'
3 0.361 0.623 0.764 53.5 16.9 '1 CH3OH'
4 0.639 0.377 0.236 53.5 16.6 '1 CH3OH'
